data_4030600
loop_
_publ_author_name
'Azuaje, Jhonny'
'P\'erez-Rubio, Jos\'e M'
'Yaziji, Vicente'
'El Maatougui, Abdelaziz'
'Gonz\'alez-Gomez, Jos\'e Carlos'
'S\'anchez-Pedregal, V\?\'ictor M'
'Navarro-V\'azquez, Armando'
'Masaguer, Christian F.'
'Teijeira, Marta'
'Sotelo, Eddy'

_publ_section_title
;
 Integrated Ugi-Based Assembly of Functionally, Skeletally, and
 Stereochemically Diverse 1,4-Benzodiazepin-2-ones.
;
_journal_issue 3
_journal_name_full 'The Journal of organic chemistry'
_journal_page_first 1533
_journal_page_last 1549
_journal_paper_doi 10.1021/jo502382q
_journal_volume 80
_journal_year 2015
_chemical_absolute_configuration rm
_chemical_compound_source 'synthesis as described'
_chemical_formula_moiety 'C24 H35 N3 O2'
_chemical_formula_sum 'C24 H35 N3 O2'
_chemical_formula_weight 397.55
_chemical_name_common sy1ja686b
_space_group_IT_number 170
_symmetry_cell_setting hexagonal
_symmetry_Int_Tables_number 170
_symmetry_space_group_name_Hall 'P 65'
_symmetry_space_group_name_H-M 'P 65'
_atom_sites_solution_hydrogens geom
_atom_sites_solution_primary direct
_atom_sites_solution_secondary difmap
_audit_creation_date 2012-10-04T11:42:24-00:00
_audit_creation_method 'WinGX routine CIF_UPDATE'
_cell_angle_alpha 90
_cell_angle_beta 90
_cell_angle_gamma 120
_cell_formula_units_Z 6
_cell_length_a 17.4169(7)
_cell_length_b 17.4169(7)
_cell_length_c 13.7581(5)
_cell_measurement_reflns_used 6117
_cell_measurement_temperature 100(2)
_cell_measurement_theta_max 23.08
_cell_measurement_theta_min 2.34
_cell_measurement_wavelength 0.71073
_cell_volume 3614.4(2)
_computing_cell_refinement 'APEX2 v2012.10-0 (Bruker AXS, 2012)'
_computing_data_collection 'APEX2 v2012.10-0 (Bruker AXS, 2012)'
_computing_data_reduction 'APEX2 v2012.10-0 (Bruker AXS, 2012)'
_computing_molecular_graphics 'Ortep-3 for Windows (Farrugia, 1997)'
_computing_publication_material 'WinGX publication routines (Farrugia, 1999)'
_computing_structure_refinement 'SHELXL-97 (Sheldrick, 2008)'
_computing_structure_solution 'SIR97 (Giacovazzo et al, 1997)'
_diffrn_ambient_temperature 100(2)
_diffrn_measured_fraction_theta_full 1
_diffrn_measured_fraction_theta_max 1
_diffrn_measurement_device_type 'Bruker X8 kappa APEXII CCD'
_diffrn_measurement_method 'omega and phi scans'
_diffrn_radiation_monochromator graphite
_diffrn_radiation_probe x-ray
_diffrn_radiation_type MoK\a
_diffrn_radiation_wavelength 0.71073
_diffrn_reflns_av_R_equivalents 0.0677
_diffrn_reflns_av_unetI/netI 0.0326
_diffrn_reflns_limit_h_max 0
_diffrn_reflns_limit_h_min -19
_diffrn_reflns_limit_k_max 23
_diffrn_reflns_limit_k_min 0
_diffrn_reflns_limit_l_max 18
_diffrn_reflns_limit_l_min 0
_diffrn_reflns_number 43712
_diffrn_reflns_theta_full 28.28
_diffrn_reflns_theta_max 28.28
_diffrn_reflns_theta_min 1.35
_exptl_absorpt_coefficient_mu 0.07
_exptl_absorpt_correction_T_max 0.9881
_exptl_absorpt_correction_T_min 0.9302
_exptl_absorpt_correction_type multi-scan
_exptl_absorpt_process_details 'BRUKER AXS - SADABS'
_exptl_crystal_colour colourless
_exptl_crystal_density_diffrn 1.096
_exptl_crystal_density_method 'not measured'
_exptl_crystal_description prism
_exptl_crystal_F_000 1296
_exptl_crystal_size_max 0.4
_exptl_crystal_size_mid 0.18
_exptl_crystal_size_min 0.12
_platon_squeeze_details
;
SQUEEZE - Procedure 
(cf. BYPASS-procedure - P. van der Sluis & A.L. Spek (1990). 
Acta Cryst. A46, 194-201)
;
_refine_diff_density_max 0.222
_refine_diff_density_min -0.194
_refine_diff_density_rms 0.04
_refine_ls_extinction_method none
_refine_ls_goodness_of_fit_ref 1.075
_refine_ls_hydrogen_treatment mixed
_refine_ls_matrix_type full
_refine_ls_number_parameters 270
_refine_ls_number_reflns 3128
_refine_ls_number_restraints 1
_refine_ls_restrained_S_all 1.075
_refine_ls_R_factor_all 0.0522
_refine_ls_R_factor_gt 0.0378
_refine_ls_shift/su_max 0
_refine_ls_shift/su_mean 0
_refine_ls_structure_factor_coef Fsqd
_refine_ls_weighting_details 'calc w=1/[\s^2^(Fo^2^)+(0.0440P)^2^+0.3416P] where P=(Fo^2^+2Fc^2^)/3'
_refine_ls_weighting_scheme calc
_refine_ls_wR_factor_gt 0.084
_refine_ls_wR_factor_ref 0.0898
_reflns_number_gt 2592
_reflns_number_total 3128
_reflns_threshold_expression >2\s(I)
_cod_data_source_file jo502382q_si_001.cif
_cod_data_source_block es03jho1n
_cod_depositor_comments 'Adding full bibliography for 4030599--4030601.cif.'
_cod_original_cell_volume 3614.4(4)
_cod_database_code 4030600

loop_
_symmetry_equiv_pos_as_xyz
'x, y, z'
'-x, -y, z+1/2'
'-y, x-y, z+2/3'
'y, -x+y, z+1/6'
'-x+y, -x, z+1/3'
'x-y, x, z+5/6'

loop_
_atom_site_label
_atom_site_type_symbol
_atom_site_fract_x
_atom_site_fract_y
_atom_site_fract_z
_atom_site_U_iso_or_equiv
_atom_site_adp_type
_atom_site_occupancy
_atom_site_symmetry_multiplicity
_atom_site_calc_flag
_atom_site_refinement_flags
C2 C 0.49753(13) -0.07724(13) 0.69405(15) 0.0197(4) Uani 1 1 d .
C3 C 0.44078(14) -0.11917(14) 0.61549(15) 0.0235(4) Uani 1 1 d .
H3 H 0.4648 -0.1160 0.5526 0.028 Uiso 1 1 calc R
C4 C 0.35038(15) -0.16497(15) 0.62876(17) 0.0289(5) Uani 1 1 d .
H4 H 0.3122 -0.1927 0.5749 0.035 Uiso 1 1 calc R
C5 C 0.31467(15) -0.17078(15) 0.72067(18) 0.0301(5) Uani 1 1 d .
H5 H 0.2523 -0.2039 0.7299 0.036 Uiso 1 1 calc R
C6 C 0.36991(14) -0.12836(14) 0.79849(17) 0.0253(5) Uani 1 1 d .
H6 H 0.3451 -0.1318 0.8609 0.030 Uiso 1 1 calc R
C7 C 0.46213(13) -0.08028(13) 0.78646(15) 0.0202(4) Uani 1 1 d .
C8 C 0.52079(13) -0.03195(13) 0.86995(15) 0.0202(4) Uani 1 1 d .
C10 C 0.60536(14) 0.09017(13) 0.76815(14) 0.0200(4) Uani 1 1 d .
H10 H 0.5483 0.0773 0.7369 0.024 Uiso 1 1 calc R
C11 C 0.64844(13) 0.04771(13) 0.70936(13) 0.0202(4) Uani 1 1 d .
C13 C 0.50062(16) -0.07832(15) 0.96693(15) 0.0271(5) Uani 1 1 d .
H13A H 0.5484 -0.0426 1.0128 0.041 Uiso 1 1 calc R
H13B H 0.4959 -0.1365 0.9591 0.041 Uiso 1 1 calc R
H13C H 0.4445 -0.0861 0.9919 0.041 Uiso 1 1 calc R
C14 C 0.66649(14) 0.19010(13) 0.77704(15) 0.0229(4) Uani 1 1 d .
H14 H 0.7255 0.2012 0.8005 0.027 Uiso 1 1 calc R
C15 C 0.63174(16) 0.23119(15) 0.84935(17) 0.0321(5) Uani 1 1 d .
H15A H 0.6217 0.2011 0.9122 0.048 Uiso 1 1 calc R
H15B H 0.5758 0.2247 0.8254 0.048 Uiso 1 1 calc R
H15C H 0.6753 0.2943 0.8572 0.048 Uiso 1 1 calc R
C16 C 0.67947(17) 0.23342(15) 0.67710(17) 0.0328(5) Uani 1 1 d .
H16A H 0.6219 0.2207 0.6512 0.049 Uiso 1 1 calc R
H16B H 0.7066 0.2096 0.6329 0.049 Uiso 1 1 calc R
H16C H 0.7183 0.2977 0.6832 0.049 Uiso 1 1 calc R
C17 C 0.62429(14) -0.08556(13) 0.62402(14) 0.0209(4) Uani 1 1 d .
H17 H 0.5719 -0.1458 0.6127 0.025 Uiso 1 1 calc R
C18 C 0.65591(13) -0.04481(13) 0.52269(14) 0.0198(4) Uani 1 1 d .
C21 C 0.70303(13) -0.06498(13) 0.36224(14) 0.0203(4) Uani 1 1 d .
H21 H 0.7317 0.0009 0.3569 0.024 Uiso 1 1 calc R
C22 C 0.61821(14) -0.10572(15) 0.30202(16) 0.0252(4) Uani 1 1 d .
H22A H 0.5780 -0.0858 0.3278 0.030 Uiso 1 1 calc R
H22B H 0.5877 -0.1711 0.3074 0.030 Uiso 1 1 calc R
C23 C 0.63849(16) -0.07887(15) 0.19504(16) 0.0290(5) Uani 1 1 d .
H23A H 0.5831 -0.1100 0.1567 0.035 Uiso 1 1 calc R
H23B H 0.6618 -0.0143 0.1887 0.035 Uiso 1 1 calc R
C24 C 0.70592(16) -0.10150(15) 0.15493(16) 0.0292(5) Uani 1 1 d .
H24A H 0.6793 -0.1667 0.1527 0.035 Uiso 1 1 calc R
H24B H 0.7217 -0.0787 0.0877 0.035 Uiso 1 1 calc R
C25 C 0.78892(15) -0.06207(16) 0.21657(16) 0.0288(5) Uani 1 1 d .
H25A H 0.8189 0.0034 0.2133 0.035 Uiso 1 1 calc R
H25B H 0.8301 -0.0806 0.1903 0.035 Uiso 1 1 calc R
C26 C 0.76761(14) -0.09167(14) 0.32277(15) 0.0238(4) Uani 1 1 d .
H26A H 0.7412 -0.1568 0.3272 0.029 Uiso 1 1 calc R
H26B H 0.8228 -0.0636 0.3618 0.029 Uiso 1 1 calc R
C27 C 0.69100(15) -0.10080(15) 0.68143(15) 0.0264(5) Uani 1 1 d .
H27A H 0.7478 -0.0441 0.6862 0.032 Uiso 1 1 calc R
H27B H 0.7024 -0.1434 0.6456 0.032 Uiso 1 1 calc R
C28 C 0.65826(18) -0.13656(18) 0.78423(17) 0.0365(6) Uani 1 1 d .
H28A H 0.6593 -0.0890 0.8245 0.044 Uiso 1 1 calc R
H28B H 0.5961 -0.1857 0.7806 0.044 Uiso 1 1 calc R
C29 C 0.7145(2) -0.1695(2) 0.8325(2) 0.0597(9) Uani 1 1 d .
H29A H 0.7756 -0.1204 0.8387 0.090 Uiso 1 1 calc R
H29B H 0.7138 -0.2166 0.7928 0.090 Uiso 1 1 calc R
H29C H 0.6906 -0.1928 0.8971 0.090 Uiso 1 1 calc R
N1 N 0.59072(11) -0.03617(11) 0.67877(11) 0.0194(3) Uani 1 1 d .
N9 N 0.58750(11) 0.04673(11) 0.86375(12) 0.0209(4) Uani 1 1 d .
N20 N 0.68393(12) -0.08844(12) 0.46513(12) 0.0222(4) Uani 1 1 d .
O12 O 0.72836(9) 0.08302(9) 0.69582(11) 0.0255(3) Uani 1 1 d .
O19 O 0.65271(10) 0.02062(10) 0.49581(10) 0.0255(3) Uani 1 1 d .
H20 H 0.6783(15) -0.1398(15) 0.4866(17) 0.020(6) Uiso 1 1 d .

loop_
_atom_site_aniso_label
_atom_site_aniso_U_11
_atom_site_aniso_U_22
_atom_site_aniso_U_33
_atom_site_aniso_U_23
_atom_site_aniso_U_13
_atom_site_aniso_U_12
C2 0.0208(10) 0.0179(9) 0.0185(9) 0.0017(8) -0.0003(8) 0.0083(8)
C3 0.0277(11) 0.0239(11) 0.0177(9) -0.0013(8) -0.0020(8) 0.0119(9)
C4 0.0246(11) 0.0278(12) 0.0311(12) -0.0083(10) -0.0083(9) 0.0108(9)
C5 0.0227(11) 0.0255(12) 0.0388(13) -0.0051(10) -0.0009(10) 0.0097(10)
C6 0.0252(11) 0.0209(10) 0.0275(11) 0.0026(9) 0.0061(9) 0.0097(9)
C7 0.0234(10) 0.0176(10) 0.0179(9) 0.0018(8) 0.0011(8) 0.0090(8)
C8 0.0234(10) 0.0228(10) 0.0158(9) 0.0000(8) 0.0019(8) 0.0126(9)
C10 0.0213(10) 0.0189(10) 0.0160(9) -0.0006(8) 0.0006(8) 0.0072(8)
C11 0.0218(10) 0.0215(10) 0.0132(9) 0.0008(8) 0.0015(8) 0.0077(8)
C13 0.0358(12) 0.0265(11) 0.0181(10) 0.0048(9) 0.0035(9) 0.0149(10)
C14 0.0220(10) 0.0190(10) 0.0188(10) -0.0014(8) 0.0024(8) 0.0037(9)
C15 0.0369(13) 0.0221(11) 0.0292(12) -0.0010(9) 0.0100(10) 0.0086(10)
C16 0.0414(14) 0.0202(11) 0.0247(11) 0.0031(9) 0.0050(10) 0.0064(10)
C17 0.0254(11) 0.0199(10) 0.0160(9) 0.0004(8) 0.0030(8) 0.0104(9)
C18 0.0215(10) 0.0195(10) 0.0162(9) -0.0007(8) 0.0005(8) 0.0086(8)
C21 0.0267(10) 0.0182(10) 0.0149(9) -0.0002(8) 0.0031(8) 0.0105(9)
C22 0.0250(11) 0.0277(11) 0.0233(10) -0.0015(9) -0.0008(9) 0.0135(9)
C23 0.0411(13) 0.0309(12) 0.0199(10) -0.0035(9) -0.0062(10) 0.0217(11)
C24 0.0419(14) 0.0276(11) 0.0183(10) -0.0038(9) 0.0008(9) 0.0175(11)
C25 0.0324(12) 0.0315(12) 0.0236(11) -0.0052(9) 0.0066(9) 0.0167(10)
C26 0.0270(11) 0.0259(11) 0.0207(10) -0.0032(9) 0.0009(8) 0.0148(9)
C27 0.0352(12) 0.0323(12) 0.0175(10) 0.0002(9) -0.0017(9) 0.0212(10)
C28 0.0480(15) 0.0451(15) 0.0208(11) 0.0053(11) -0.0020(10) 0.0266(13)
C29 0.089(2) 0.082(2) 0.0315(14) 0.0123(15) -0.0053(15) 0.060(2)
N1 0.0191(8) 0.0194(8) 0.0164(8) -0.0002(7) 0.0019(7) 0.0071(7)
N9 0.0234(9) 0.0229(9) 0.0141(8) 0.0003(7) 0.0033(7) 0.0099(7)
N20 0.0305(10) 0.0207(9) 0.0173(9) 0.0024(7) 0.0023(7) 0.0141(8)
O12 0.0211(7) 0.0281(8) 0.0217(7) -0.0027(6) 0.0023(6) 0.0082(6)
O19 0.0389(9) 0.0258(8) 0.0182(7) 0.0024(6) 0.0047(6) 0.0211(7)

loop_
_atom_type_symbol
_atom_type_description
_atom_type_scat_dispersion_real
_atom_type_scat_dispersion_imag
_atom_type_scat_source
C C 0.0033 0.0016 'International Tables Vol C Tables 4.2.6.8 and 6.1.1.4'
H H 0 0 'International Tables Vol C Tables 4.2.6.8 and 6.1.1.4'
N N 0.0061 0.0033 'International Tables Vol C Tables 4.2.6.8 and 6.1.1.4'
O O 0.0106 0.006 'International Tables Vol C Tables 4.2.6.8 and 6.1.1.4'

loop_
_geom_angle_atom_site_label_1
_geom_angle_atom_site_label_2
_geom_angle_atom_site_label_3
_geom_angle
C3 C2 C7 119.89(19)
C3 C2 N1 118.57(18)
C7 C2 N1 121.46(18)
C4 C3 C2 120.4(2)
C4 C3 H3 119.8
C2 C3 H3 119.8
C3 C4 C5 120.2(2)
C3 C4 H4 119.9
C5 C4 H4 119.9
C6 C5 C4 120.0(2)
C6 C5 H5 120.0
C4 C5 H5 120.0
C5 C6 C7 120.8(2)
C5 C6 H6 119.6
C7 C6 H6 119.6
C6 C7 C2 118.72(19)
C6 C7 C8 120.32(19)
C2 C7 C8 120.94(18)
N9 C8 C7 123.56(18)
N9 C8 C13 118.39(18)
C7 C8 C13 118.05(18)
N9 C10 C11 104.71(16)
N9 C10 C14 111.27(16)
C11 C10 C14 111.38(17)
N9 C10 H10 109.8
C11 C10 H10 109.8
C14 C10 H10 109.8
O12 C11 N1 122.47(19)
O12 C11 C10 123.38(18)
N1 C11 C10 113.99(17)
C8 C13 H13A 109.5
C8 C13 H13B 109.5
H13A C13 H13B 109.5
C8 C13 H13C 109.5
H13A C13 H13C 109.5
H13B C13 H13C 109.5
C15 C14 C10 112.06(17)
C15 C14 C16 110.62(19)
C10 C14 C16 109.73(17)
C15 C14 H14 108.1
C10 C14 H14 108.1
C16 C14 H14 108.1
C14 C15 H15A 109.5
C14 C15 H15B 109.5
H15A C15 H15B 109.5
C14 C15 H15C 109.5
H15A C15 H15C 109.5
H15B C15 H15C 109.5
C14 C16 H16A 109.5
C14 C16 H16B 109.5
H16A C16 H16B 109.5
C14 C16 H16C 109.5
H16A C16 H16C 109.5
H16B C16 H16C 109.5
N1 C17 C27 113.30(17)
N1 C17 C18 110.55(16)
C27 C17 C18 114.81(17)
N1 C17 H17 105.8
C27 C17 H17 105.8
C18 C17 H17 105.8
O19 C18 N20 123.02(18)
O19 C18 C17 122.07(18)
N20 C18 C17 114.86(17)
N20 C21 C26 111.13(17)
N20 C21 C22 111.31(17)
C26 C21 C22 110.95(17)
N20 C21 H21 107.8
C26 C21 H21 107.8
C22 C21 H21 107.8
C21 C22 C23 111.00(18)
C21 C22 H22A 109.4
C23 C22 H22A 109.4
C21 C22 H22B 109.4
C23 C22 H22B 109.4
H22A C22 H22B 108.0
C24 C23 C22 111.14(19)
C24 C23 H23A 109.4
C22 C23 H23A 109.4
C24 C23 H23B 109.4
C22 C23 H23B 109.4
H23A C23 H23B 108.0
C25 C24 C23 111.49(18)
C25 C24 H24A 109.3
C23 C24 H24A 109.3
C25 C24 H24B 109.3
C23 C24 H24B 109.3
H24A C24 H24B 108.0
C24 C25 C26 111.49(19)
C24 C25 H25A 109.3
C26 C25 H25A 109.3
C24 C25 H25B 109.3
C26 C25 H25B 109.3
H25A C25 H25B 108.0
C21 C26 C25 109.29(18)
C21 C26 H26A 109.8
C25 C26 H26A 109.8
C21 C26 H26B 109.8
C25 C26 H26B 109.8
H26A C26 H26B 108.3
C17 C27 C28 112.62(19)
C17 C27 H27A 109.1
C28 C27 H27A 109.1
C17 C27 H27B 109.1
C28 C27 H27B 109.1
H27A C27 H27B 107.8
C29 C28 C27 112.2(2)
C29 C28 H28A 109.2
C27 C28 H28A 109.2
C29 C28 H28B 109.2
C27 C28 H28B 109.2
H28A C28 H28B 107.9
C28 C29 H29A 109.5
C28 C29 H29B 109.5
H29A C29 H29B 109.5
C28 C29 H29C 109.5
H29A C29 H29C 109.5
H29B C29 H29C 109.5
C11 N1 C2 122.54(17)
C11 N1 C17 119.41(17)
C2 N1 C17 118.00(16)
C8 N9 C10 117.06(17)
C18 N20 C21 120.45(17)
C18 N20 H20 118.6(15)
C21 N20 H20 119.4(15)

loop_
_geom_bond_atom_site_label_1
_geom_bond_atom_site_label_2
_geom_bond_distance
C2 C3 1.399(3)
C2 C7 1.402(3)
C2 N1 1.425(3)
C3 C4 1.376(3)
C3 H3 0.9500
C4 C5 1.391(3)
C4 H4 0.9500
C5 C6 1.381(3)
C5 H5 0.9500
C6 C7 1.401(3)
C6 H6 0.9500
C7 C8 1.487(3)
C8 N9 1.282(3)
C8 C13 1.507(3)
C10 N9 1.471(3)
C10 C11 1.523(3)
C10 C14 1.525(3)
C10 H10 1.0000
C11 O12 1.222(2)
C11 N1 1.361(3)
C13 H13A 0.9800
C13 H13B 0.9800
C13 H13C 0.9800
C14 C15 1.517(3)
C14 C16 1.530(3)
C14 H14 1.0000
C15 H15A 0.9800
C15 H15B 0.9800
C15 H15C 0.9800
C16 H16A 0.9800
C16 H16B 0.9800
C16 H16C 0.9800
C17 N1 1.467(3)
C17 C27 1.534(3)
C17 C18 1.536(3)
C17 H17 1.0000
C18 O19 1.226(2)
C18 N20 1.347(3)
C21 N20 1.465(3)
C21 C26 1.516(3)
C21 C22 1.524(3)
C21 H21 1.0000
C22 C23 1.531(3)
C22 H22A 0.9900
C22 H22B 0.9900
C23 C24 1.517(3)
C23 H23A 0.9900
C23 H23B 0.9900
C24 C25 1.513(3)
C24 H24A 0.9900
C24 H24B 0.9900
C25 C26 1.532(3)
C25 H25A 0.9900
C25 H25B 0.9900
C26 H26A 0.9900
C26 H26B 0.9900
C27 C28 1.536(3)
C27 H27A 0.9900
C27 H27B 0.9900
C28 C29 1.515(4)
C28 H28A 0.9900
C28 H28B 0.9900
C29 H29A 0.9800
C29 H29B 0.9800
C29 H29C 0.9800
N20 H20 0.90(2)

loop_
_geom_hbond_atom_site_label_D
_geom_hbond_atom_site_label_H
_geom_hbond_atom_site_label_A
_geom_hbond_distance_DH
_geom_hbond_distance_HA
_geom_hbond_distance_DA
_geom_hbond_angle_DHA
_geom_hbond_site_symmetry_A
N20 H20 O12 0.90(2) 2.15(2) 3.044(2) 171(2) 6_544

loop_
_geom_torsion_atom_site_label_1
_geom_torsion_atom_site_label_2
_geom_torsion_atom_site_label_3
_geom_torsion_atom_site_label_4
_geom_torsion
C7 C2 C3 C4 -1.3(3)
N1 C2 C3 C4 175.37(19)
C2 C3 C4 C5 -0.7(3)
C3 C4 C5 C6 1.8(3)
C4 C5 C6 C7 -0.9(3)
C5 C6 C7 C2 -1.1(3)
C5 C6 C7 C8 177.59(19)
C3 C2 C7 C6 2.2(3)
N1 C2 C7 C6 -174.41(18)
C3 C2 C7 C8 -176.46(18)
N1 C2 C7 C8 6.9(3)
C6 C7 C8 N9 -136.7(2)
C2 C7 C8 N9 42.0(3)
C6 C7 C8 C13 43.5(3)
C2 C7 C8 C13 -137.8(2)
N9 C10 C11 O12 -100.7(2)
C14 C10 C11 O12 19.7(3)
N9 C10 C11 N1 74.8(2)
C14 C10 C11 N1 -164.82(17)
N9 C10 C14 C15 -53.7(2)
C11 C10 C14 C15 -170.11(19)
N9 C10 C14 C16 -176.97(18)
C11 C10 C14 C16 66.6(2)
N1 C17 C18 O19 0.7(3)
C27 C17 C18 O19 -129.0(2)
N1 C17 C18 N20 -176.88(17)
C27 C17 C18 N20 53.4(2)
N20 C21 C22 C23 178.47(18)
C26 C21 C22 C23 -57.2(2)
C21 C22 C23 C24 54.4(2)
C22 C23 C24 C25 -54.0(3)
C23 C24 C25 C26 56.1(3)
N20 C21 C26 C25 -177.40(17)
C22 C21 C26 C25 58.2(2)
C24 C25 C26 C21 -57.8(2)
N1 C17 C27 C28 48.4(3)
C18 C17 C27 C28 176.69(18)
C17 C27 C28 C29 167.9(2)
O12 C11 N1 C2 -179.67(19)
C10 C11 N1 C2 4.8(3)
O12 C11 N1 C17 -2.5(3)
C10 C11 N1 C17 -178.06(17)
C3 C2 N1 C11 131.6(2)
C7 C2 N1 C11 -51.7(3)
C3 C2 N1 C17 -45.6(3)
C7 C2 N1 C17 131.1(2)
C27 C17 N1 C11 61.3(2)
C18 C17 N1 C11 -69.2(2)
C27 C17 N1 C2 -121.43(19)
C18 C17 N1 C2 108.07(19)
C7 C8 N9 C10 0.2(3)
C13 C8 N9 C10 -179.96(18)
C11 C10 N9 C8 -76.8(2)
C14 C10 N9 C8 162.70(18)
O19 C18 N20 C21 -6.9(3)
C17 C18 N20 C21 170.67(17)
C26 C21 N20 C18 155.99(19)
C22 C21 N20 C18 -79.8(2)

loop_
_platon_squeeze_void_nr
_platon_squeeze_void_average_x
_platon_squeeze_void_average_y
_platon_squeeze_void_average_z
_platon_squeeze_void_volume
_platon_squeeze_void_count_electrons
_platon_squeeze_void_content
1 0.000 0.000 -0.012 286 55 ' '
